data_7246856
loop_
_publ_author_name
'Arias-G\'omez, Andres'
'Mac\'ias, Mario A.'
'Portilla, Jaime'

_publ_section_title
;
 Synthesis of structural analogues of Reversan by ester aminolysis: an
 access to pyrazolo[1,5-a]pyrimidines from chalcones
;
_journal_issue 24
_journal_name_full 'RSC Advances'
_journal_page_first 16377
_journal_page_last 16386
_journal_paper_doi 10.1039/D3RA02553E
_journal_volume 13
_journal_year 2023
_chemical_formula_sum 'C26 H20 N4 O'
_chemical_formula_weight 404.46
_space_group_crystal_system monoclinic
_space_group_IT_number 14
_space_group_name_Hall '-P 2ybc'
_space_group_name_H-M_alt 'P 1 21/c 1'
_atom_sites_solution_hydrogens mixed
_atom_sites_solution_primary iterative
_atom_sites_solution_secondary difmap
_audit_creation_method SHELXL-2018/3
_audit_update_record
;
2023-03-16 deposited with the CCDC.	2023-05-17 downloaded from the CCDC.
;
_cell_angle_alpha 90
_cell_angle_beta 100.789(5)
_cell_angle_gamma 90
_cell_formula_units_Z 4
_cell_length_a 10.4688(5)
_cell_length_b 10.5163(5)
_cell_length_c 18.8519(10)
_cell_measurement_reflns_used 9504
_cell_measurement_temperature 298(2)
_cell_measurement_theta_max 76.1430
_cell_measurement_theta_min 4.6490
_cell_volume 2038.78(18)
_computing_cell_refinement
;
CrysAlisPro, Agilent Technologies,
Version 1.171.37.35 (release 13-08-2014 CrysAlis171 .NET)
(compiled Aug 13 2014,18:06:01)
;
_computing_data_collection
;
CrysAlisPro, Agilent Technologies,
Version 1.171.37.35 (release 13-08-2014 CrysAlis171 .NET)
(compiled Aug 13 2014,18:06:01)
;
_computing_data_reduction
;
CrysAlisPro, Agilent Technologies,
Version 1.171.37.35 (release 13-08-2014 CrysAlis171 .NET)
(compiled Aug 13 2014,18:06:01)
;
_computing_molecular_graphics 'Mercury (Macrae et al., 2008)'
_computing_publication_material 'SHELXL-2014 (Sheldrick, 2015)'
_computing_structure_refinement 'SHELXL-2016/6 (Sheldrick, 2016)'
_computing_structure_solution 'Superflip (Palatinus & Chapuis, 2007)'
_diffrn_ambient_temperature 298(2)
_diffrn_detector 'CCD plate'
_diffrn_detector_area_resol_mean 10.6144
_diffrn_detector_type Atlas
_diffrn_measured_fraction_theta_full 0.999
_diffrn_measured_fraction_theta_max 0.990
_diffrn_measurement_device 'four-circle diffractometer'
_diffrn_measurement_device_type 'SuperNova, Dual, Cu at zero, Atlas'
_diffrn_measurement_method '\w scans'
_diffrn_radiation_type CuK\a
_diffrn_radiation_wavelength 1.54184
_diffrn_reflns_av_R_equivalents 0.0624
_diffrn_reflns_av_unetI/netI 0.0393
_diffrn_reflns_Laue_measured_fraction_full 0.999
_diffrn_reflns_Laue_measured_fraction_max 0.990
_diffrn_reflns_limit_h_max 13
_diffrn_reflns_limit_h_min -9
_diffrn_reflns_limit_k_max 13
_diffrn_reflns_limit_k_min -13
_diffrn_reflns_limit_l_max 23
_diffrn_reflns_limit_l_min -23
_diffrn_reflns_number 19639
_diffrn_reflns_point_group_measured_fraction_full 0.999
_diffrn_reflns_point_group_measured_fraction_max 0.990
_diffrn_reflns_theta_full 67.684
_diffrn_reflns_theta_max 76.360
_diffrn_reflns_theta_min 4.299
_diffrn_source 'SuperNova (Cu) micro-focus sealed X-ray Source'
_exptl_absorpt_coefficient_mu 0.657
_exptl_absorpt_correction_T_max 1.00000
_exptl_absorpt_correction_T_min 0.82513
_exptl_absorpt_correction_type multi-scan
_exptl_absorpt_process_details
;
CrysAlisPro 1.171.41.119a (Rigaku Oxford Diffraction, 2021)
Empirical absorption correction using spherical harmonics,
implemented in SCALE3 ABSPACK scaling algorithm.
;
_exptl_crystal_density_diffrn 1.318
_exptl_crystal_description parallelepiped
_exptl_crystal_F_000 848
_exptl_crystal_size_max 0.180
_exptl_crystal_size_mid 0.150
_exptl_crystal_size_min 0.130
_refine_diff_density_max 0.173
_refine_diff_density_min -0.229
_refine_diff_density_rms 0.046
_refine_ls_extinction_method none
_refine_ls_goodness_of_fit_ref 1.064
_refine_ls_hydrogen_treatment mixed
_refine_ls_matrix_type full
_refine_ls_number_parameters 283
_refine_ls_number_reflns 4244
_refine_ls_number_restraints 0
_refine_ls_restrained_S_all 1.064
_refine_ls_R_factor_all 0.0623
_refine_ls_R_factor_gt 0.0551
_refine_ls_shift/su_max 0.000
_refine_ls_shift/su_mean 0.000
_refine_ls_structure_factor_coef Fsqd
_refine_ls_weighting_details 'w=1/[\s^2^(Fo^2^)+(0.0895P)^2^+0.2272P] where P=(Fo^2^+2Fc^2^)/3'
_refine_ls_weighting_scheme calc
_refine_ls_wR_factor_gt 0.1496
_refine_ls_wR_factor_ref 0.1619
_reflns_Friedel_coverage 0.000
_reflns_number_gt 3615
_reflns_number_total 4244
_reflns_threshold_expression 'I > 2\s(I)'
_cod_data_source_file d3ra02553e2.cif
_cod_data_source_block 5d
_cod_original_sg_symbol_H-M 'P 21/c'
_cod_database_code 7246856
_shelx_shelxl_version_number 2018/3
_shelx_space_group_comment
;
The symmetry employed for this shelxl refinement is uniquely defined
by the following loop, which should always be used as a source of
symmetry information in preference to the above space-group names.
They are only intended as comments.
;
_shelx_estimated_absorpt_t_min 0.891
_shelx_estimated_absorpt_t_max 0.920

loop_
_space_group_symop_operation_xyz
'x, y, z'
'x, -y+1/2, z+1/2'
'-x, -y, -z'
'-x, y-1/2, -z-1/2'

loop_
_atom_site_label
_atom_site_type_symbol
_atom_site_fract_x
_atom_site_fract_y
_atom_site_fract_z
_atom_site_U_iso_or_equiv
_atom_site_adp_type
_atom_site_occupancy
_atom_site_site_symmetry_order
_atom_site_calc_flag
_atom_site_refinement_flags_posn
_atom_site_refinement_flags_adp
_atom_site_refinement_flags_occupancy
_atom_site_disorder_assembly
_atom_site_disorder_group
O1 O 0.43567(13) 1.02542(12) 0.69075(7) 0.0673(3) Uani 1 1 d . . . . .
H1 H 0.580(2) 0.820(3) 0.6241(12) 0.081 Uiso 1 1 d . U . . .
C2 C 0.46605(15) 0.92070(15) 0.67074(8) 0.0525(3) Uani 1 1 d . . . . .
N3 N 0.56685(15) 0.90307(13) 0.63666(8) 0.0610(4) Uani 1 1 d . . . . .
C4 C 0.6526(2) 1.00425(17) 0.62310(11) 0.0701(5) Uani 1 1 d . . . . .
H4A H 0.700586 1.036649 0.668516 0.084 Uiso 1 1 calc R U . . .
H4B H 0.601983 1.073465 0.597948 0.084 Uiso 1 1 calc R U . . .
C5 C 0.74582(17) 0.95399(15) 0.57788(9) 0.0568(4) Uani 1 1 d . . . . .
C6 C 0.8675(2) 0.9105(2) 0.60909(11) 0.0735(5) Uani 1 1 d . . . . .
H6 H 0.894374 0.914871 0.658925 0.088 Uiso 1 1 calc R U . . .
C7 C 0.9502(2) 0.8601(3) 0.56672(15) 0.0874(6) Uani 1 1 d . . . . .
H7 H 1.032070 0.830772 0.588268 0.105 Uiso 1 1 calc R U . . .
C8 C 0.9113(2) 0.8535(2) 0.49291(13) 0.0819(6) Uani 1 1 d . . . . .
H8 H 0.966904 0.820237 0.464498 0.098 Uiso 1 1 calc R U . . .
C9 C 0.7911(2) 0.8959(2) 0.46175(11) 0.0775(5) Uani 1 1 d . . . . .
H9 H 0.764462 0.891357 0.411904 0.093 Uiso 1 1 calc R U . . .
C10 C 0.70859(19) 0.94560(19) 0.50375(10) 0.0663(4) Uani 1 1 d . . . . .
H10 H 0.626531 0.973934 0.481801 0.080 Uiso 1 1 calc R U . . .
C11 C 0.39499(14) 0.80342(15) 0.68079(8) 0.0518(3) Uani 1 1 d . . . . .
C12 C 0.28272(16) 0.78901(17) 0.70976(10) 0.0604(4) Uani 1 1 d . . . . .
H12 H 0.241691 0.856884 0.727842 0.073 Uiso 1 1 calc R U . . .
N13 N 0.23919(13) 0.67037(15) 0.70942(8) 0.0606(3) Uani 1 1 d . . . . .
N14 N 0.32655(11) 0.60232(12) 0.67911(7) 0.0491(3) Uani 1 1 d . . . . .
C15 C 0.42310(13) 0.67959(14) 0.66141(7) 0.0473(3) Uani 1 1 d . . . . .
N16 N 0.51929(11) 0.63472(12) 0.63061(6) 0.0480(3) Uani 1 1 d . . . . .
C17 C 0.52123(13) 0.51138(14) 0.61756(8) 0.0469(3) Uani 1 1 d . . . . .
C18 C 0.62475(13) 0.46618(14) 0.57953(8) 0.0479(3) Uani 1 1 d . . . . .
C19 C 0.63098(17) 0.34190(16) 0.55680(11) 0.0648(4) Uani 1 1 d . . . . .
H19 H 0.571173 0.282855 0.567438 0.078 Uiso 1 1 calc R U . . .
C20 C 0.72534(19) 0.30364(18) 0.51821(11) 0.0706(5) Uani 1 1 d . . . . .
H20 H 0.728363 0.219430 0.503556 0.085 Uiso 1 1 calc R U . . .
C21 C 0.81318(16) 0.38881(18) 0.50183(10) 0.0627(4) Uani 1 1 d . . . . .
H21 H 0.876023 0.363099 0.475916 0.075 Uiso 1 1 calc R U . . .
C22 C 0.80861(17) 0.51277(18) 0.52372(11) 0.0667(5) Uani 1 1 d . . . . .
H22 H 0.868476 0.571156 0.512448 0.080 Uiso 1 1 calc R U . . .
C23 C 0.71575(16) 0.55166(16) 0.56241(10) 0.0616(4) Uani 1 1 d . . . . .
H23 H 0.714069 0.635936 0.577160 0.074 Uiso 1 1 calc R U . . .
C24 C 0.42544(13) 0.42859(15) 0.63614(8) 0.0499(3) Uani 1 1 d . . . . .
H24 H 0.430210 0.341919 0.627177 0.060 Uiso 1 1 calc R U . . .
C25 C 0.32620(13) 0.47422(14) 0.66702(8) 0.0487(3) Uani 1 1 d . . . . .
C26 C 0.22125(14) 0.39221(16) 0.68471(8) 0.0516(3) Uani 1 1 d . . . . .
C27 C 0.09126(15) 0.4306(2) 0.67054(9) 0.0616(4) Uani 1 1 d . . . . .
H27 H 0.068855 0.511219 0.651964 0.074 Uiso 1 1 calc R U . . .
C28 C -0.00383(16) 0.3480(2) 0.68431(10) 0.0705(5) Uani 1 1 d . . . . .
H28 H -0.090484 0.373278 0.674244 0.085 Uiso 1 1 calc R U . . .
C29 C 0.02764(19) 0.2289(2) 0.71270(11) 0.0747(5) Uani 1 1 d . . . . .
H29 H -0.037150 0.174466 0.722145 0.090 Uiso 1 1 calc R U . . .
C30 C 0.15675(19) 0.19089(19) 0.72707(11) 0.0701(5) Uani 1 1 d . . . . .
H30 H 0.178802 0.110841 0.746542 0.084 Uiso 1 1 calc R U . . .
C31 C 0.25289(16) 0.27184(16) 0.71250(9) 0.0587(4) Uani 1 1 d . . . . .
H31 H 0.339163 0.245321 0.721408 0.070 Uiso 1 1 calc R U . . .

loop_
_atom_site_aniso_label
_atom_site_aniso_U_11
_atom_site_aniso_U_22
_atom_site_aniso_U_33
_atom_site_aniso_U_23
_atom_site_aniso_U_13
_atom_site_aniso_U_12
O1 0.0777(8) 0.0505(6) 0.0769(7) -0.0080(5) 0.0224(6) 0.0126(5)
C2 0.0576(8) 0.0482(7) 0.0522(7) 0.0009(6) 0.0119(6) 0.0106(6)
N3 0.0733(9) 0.0425(6) 0.0747(8) 0.0003(6) 0.0328(7) 0.0030(6)
C4 0.0906(13) 0.0480(8) 0.0802(11) -0.0041(8) 0.0375(10) -0.0089(8)
C5 0.0674(9) 0.0459(7) 0.0598(8) 0.0011(6) 0.0191(7) -0.0079(6)
C6 0.0798(12) 0.0737(12) 0.0639(10) 0.0073(8) 0.0053(8) -0.0009(9)
C7 0.0660(11) 0.0867(15) 0.1093(17) 0.0087(13) 0.0160(11) 0.0101(10)
C8 0.0879(13) 0.0727(12) 0.0962(14) 0.0009(11) 0.0457(12) 0.0037(10)
C9 0.0980(14) 0.0756(12) 0.0632(10) -0.0031(8) 0.0259(10) 0.0017(11)
C10 0.0694(10) 0.0649(10) 0.0640(9) 0.0005(8) 0.0108(8) 0.0003(8)
C11 0.0519(7) 0.0505(8) 0.0555(7) -0.0012(6) 0.0169(6) 0.0095(6)
C12 0.0576(8) 0.0591(9) 0.0694(9) -0.0034(7) 0.0245(7) 0.0133(7)
N13 0.0524(7) 0.0655(8) 0.0711(8) -0.0027(6) 0.0297(6) 0.0100(6)
N14 0.0427(6) 0.0534(7) 0.0543(6) -0.0001(5) 0.0175(5) 0.0052(5)
C15 0.0432(6) 0.0490(7) 0.0514(7) 0.0007(5) 0.0134(5) 0.0047(5)
N16 0.0447(6) 0.0466(6) 0.0559(6) -0.0004(5) 0.0177(5) 0.0032(5)
C17 0.0414(7) 0.0477(7) 0.0531(7) -0.0008(5) 0.0131(5) 0.0032(5)
C18 0.0429(7) 0.0469(7) 0.0559(7) 0.0005(5) 0.0148(5) 0.0056(5)
C19 0.0638(9) 0.0489(8) 0.0905(12) -0.0031(8) 0.0366(9) 0.0008(7)
C20 0.0737(11) 0.0541(9) 0.0921(12) -0.0079(8) 0.0367(10) 0.0110(8)
C21 0.0572(8) 0.0683(10) 0.0688(9) 0.0025(8) 0.0276(7) 0.0180(7)
C22 0.0559(9) 0.0625(9) 0.0908(12) 0.0048(9) 0.0372(9) 0.0029(7)
C23 0.0538(8) 0.0515(8) 0.0863(11) -0.0055(7) 0.0306(8) -0.0004(6)
C24 0.0446(7) 0.0488(7) 0.0592(7) -0.0049(6) 0.0168(6) -0.0003(6)
C25 0.0420(7) 0.0534(8) 0.0520(7) -0.0016(6) 0.0122(5) 0.0007(6)
C26 0.0459(7) 0.0606(8) 0.0513(7) -0.0068(6) 0.0173(5) -0.0053(6)
C27 0.0462(7) 0.0805(11) 0.0606(8) 0.0015(8) 0.0163(6) -0.0021(7)
C28 0.0473(8) 0.0988(15) 0.0695(10) -0.0077(9) 0.0217(7) -0.0120(8)
C29 0.0670(10) 0.0869(13) 0.0788(11) -0.0169(10) 0.0355(9) -0.0286(10)
C30 0.0759(11) 0.0604(9) 0.0809(11) -0.0077(8) 0.0329(9) -0.0136(8)
C31 0.0550(8) 0.0579(9) 0.0666(9) -0.0097(7) 0.0205(7) -0.0061(7)

loop_
_atom_type_symbol
_atom_type_description
_atom_type_scat_dispersion_real
_atom_type_scat_dispersion_imag
_atom_type_scat_source
C C 0.0181 0.0091 'International Tables Vol C Tables 4.2.6.8 and 6.1.1.4'
N N 0.0311 0.0180 'International Tables Vol C Tables 4.2.6.8 and 6.1.1.4'
O O 0.0492 0.0322 'International Tables Vol C Tables 4.2.6.8 and 6.1.1.4'
H H 0.0000 0.0000 'International Tables Vol C Tables 4.2.6.8 and 6.1.1.4'

loop_
_geom_angle_atom_site_label_1
_geom_angle_atom_site_label_2
_geom_angle_atom_site_label_3
_geom_angle
_geom_angle_site_symmetry_1
_geom_angle_site_symmetry_3
_geom_angle_publ_flag
O1 C2 N3 122.83(16) . . ?
O1 C2 C11 123.19(15) . . ?
N3 C2 C11 113.98(13) . . ?
C2 N3 C4 123.42(14) . . ?
C2 N3 H1 114.9(15) . . ?
C4 N3 H1 121.6(15) . . ?
N3 C4 C5 109.35(14) . . ?
N3 C4 H4A 109.8 . . ?
C5 C4 H4A 109.8 . . ?
N3 C4 H4B 109.8 . . ?
C5 C4 H4B 109.8 . . ?
H4A C4 H4B 108.3 . . ?
C6 C5 C10 118.31(17) . . ?
C6 C5 C4 121.33(17) . . ?
C10 C5 C4 120.31(17) . . ?
C5 C6 C7 120.48(19) . . ?
C5 C6 H6 119.8 . . ?
C7 C6 H6 119.8 . . ?
C8 C7 C6 120.2(2) . . ?
C8 C7 H7 119.9 . . ?
C6 C7 H7 119.9 . . ?
C9 C8 C7 119.6(2) . . ?
C9 C8 H8 120.2 . . ?
C7 C8 H8 120.2 . . ?
C8 C9 C10 120.29(19) . . ?
C8 C9 H9 119.9 . . ?
C10 C9 H9 119.9 . . ?
C9 C10 C5 121.09(19) . . ?
C9 C10 H10 119.5 . . ?
C5 C10 H10 119.5 . . ?
C12 C11 C15 103.60(14) . . ?
C12 C11 C2 128.72(14) . . ?
C15 C11 C2 127.65(13) . . ?
N13 C12 C11 114.46(14) . . ?
N13 C12 H12 122.8 . . ?
C11 C12 H12 122.8 . . ?
C12 N13 N14 103.76(12) . . ?
C25 N14 N13 127.19(13) . . ?
C25 N14 C15 121.16(12) . . ?
N13 N14 C15 111.64(13) . . ?
N16 C15 N14 122.66(13) . . ?
N16 C15 C11 130.81(14) . . ?
N14 C15 C11 106.53(12) . . ?
C17 N16 C15 117.76(13) . . ?
N16 C17 C24 121.32(13) . . ?
N16 C17 C18 116.24(13) . . ?
C24 C17 C18 122.38(13) . . ?
C19 C18 C23 117.74(14) . . ?
C19 C18 C17 122.27(14) . . ?
C23 C18 C17 119.91(13) . . ?
C18 C19 C20 121.03(16) . . ?
C18 C19 H19 119.5 . . ?
C20 C19 H19 119.5 . . ?
C21 C20 C19 120.31(17) . . ?
C21 C20 H20 119.8 . . ?
C19 C20 H20 119.8 . . ?
C20 C21 C22 119.65(14) . . ?
C20 C21 H21 120.2 . . ?
C22 C21 H21 120.2 . . ?
C21 C22 C23 120.53(16) . . ?
C21 C22 H22 119.7 . . ?
C23 C22 H22 119.7 . . ?
C22 C23 C18 120.74(16) . . ?
C22 C23 H23 119.6 . . ?
C18 C23 H23 119.6 . . ?
C25 C24 C17 121.12(14) . . ?
C25 C24 H24 119.4 . . ?
C17 C24 H24 119.4 . . ?
N14 C25 C24 115.97(13) . . ?
N14 C25 C26 120.99(12) . . ?
C24 C25 C26 123.01(14) . . ?
C31 C26 C27 119.47(15) . . ?
C31 C26 C25 118.78(13) . . ?
C27 C26 C25 121.67(16) . . ?
C28 C27 C26 119.51(18) . . ?
C28 C27 H27 120.2 . . ?
C26 C27 H27 120.2 . . ?
C29 C28 C27 121.08(17) . . ?
C29 C28 H28 119.5 . . ?
C27 C28 H28 119.5 . . ?
C28 C29 C30 119.44(16) . . ?
C28 C29 H29 120.3 . . ?
C30 C29 H29 120.3 . . ?
C31 C30 C29 120.1(2) . . ?
C31 C30 H30 119.9 . . ?
C29 C30 H30 119.9 . . ?
C30 C31 C26 120.35(16) . . ?
C30 C31 H31 119.8 . . ?
C26 C31 H31 119.8 . . ?

loop_
_geom_bond_atom_site_label_1
_geom_bond_atom_site_label_2
_geom_bond_distance
_geom_bond_site_symmetry_2
_geom_bond_publ_flag
O1 C2 1.2252(19) . ?
C2 N3 1.347(2) . ?
C2 C11 1.471(2) . ?
N3 C4 1.445(2) . ?
N3 H1 0.93(3) . ?
C4 C5 1.507(2) . ?
C4 H4A 0.9700 . ?
C4 H4B 0.9700 . ?
C5 C6 1.377(3) . ?
C5 C10 1.382(2) . ?
C6 C7 1.388(3) . ?
C6 H6 0.9300 . ?
C7 C8 1.377(3) . ?
C7 H7 0.9300 . ?
C8 C9 1.360(3) . ?
C8 H8 0.9300 . ?
C9 C10 1.379(3) . ?
C9 H9 0.9300 . ?
C10 H10 0.9300 . ?
C11 C12 1.394(2) . ?
C11 C15 1.399(2) . ?
C12 N13 1.328(2) . ?
C12 H12 0.9300 . ?
N13 N14 1.3677(16) . ?
N14 C25 1.366(2) . ?
N14 C15 1.3854(19) . ?
C15 N16 1.3389(17) . ?
N16 C17 1.3211(19) . ?
C17 C24 1.420(2) . ?
C17 C18 1.4850(18) . ?
C18 C19 1.381(2) . ?
C18 C23 1.391(2) . ?
C19 C20 1.391(2) . ?
C19 H19 0.9300 . ?
C20 C21 1.360(3) . ?
C20 H20 0.9300 . ?
C21 C22 1.371(3) . ?
C21 H21 0.9300 . ?
C22 C23 1.382(2) . ?
C22 H22 0.9300 . ?
C23 H23 0.9300 . ?
C24 C25 1.3693(19) . ?
C24 H24 0.9300 . ?
C25 C26 1.483(2) . ?
C26 C31 1.386(2) . ?
C26 C27 1.397(2) . ?
C27 C28 1.382(2) . ?
C27 H27 0.9300 . ?
C28 C29 1.378(3) . ?
C28 H28 0.9300 . ?
C29 C30 1.387(3) . ?
C29 H29 0.9300 . ?
C30 C31 1.384(2) . ?
C30 H30 0.9300 . ?
C31 H31 0.9300 . ?

loop_
_geom_torsion_atom_site_label_1
_geom_torsion_atom_site_label_2
_geom_torsion_atom_site_label_3
_geom_torsion_atom_site_label_4
_geom_torsion
_geom_torsion_site_symmetry_1
_geom_torsion_site_symmetry_2
_geom_torsion_site_symmetry_3
_geom_torsion_site_symmetry_4
_geom_torsion_publ_flag
O1 C2 N3 C4 2.8(3) . . . . ?
C11 C2 N3 C4 -177.97(16) . . . . ?
C2 N3 C4 C5 -174.55(16) . . . . ?
N3 C4 C5 C6 -94.4(2) . . . . ?
N3 C4 C5 C10 82.8(2) . . . . ?
C10 C5 C6 C7 0.3(3) . . . . ?
C4 C5 C6 C7 177.58(19) . . . . ?
C5 C6 C7 C8 0.2(4) . . . . ?
C6 C7 C8 C9 -0.4(4) . . . . ?
C7 C8 C9 C10 0.2(4) . . . . ?
C8 C9 C10 C5 0.3(3) . . . . ?
C6 C5 C10 C9 -0.5(3) . . . . ?
C4 C5 C10 C9 -177.82(18) . . . . ?
O1 C2 C11 C12 3.3(3) . . . . ?
N3 C2 C11 C12 -175.87(16) . . . . ?
O1 C2 C11 C15 -178.56(15) . . . . ?
N3 C2 C11 C15 2.2(2) . . . . ?
C15 C11 C12 N13 -0.6(2) . . . . ?
C2 C11 C12 N13 177.86(15) . . . . ?
C11 C12 N13 N14 0.2(2) . . . . ?
C12 N13 N14 C25 179.36(15) . . . . ?
C12 N13 N14 C15 0.25(18) . . . . ?
C25 N14 C15 N16 1.2(2) . . . . ?
N13 N14 C15 N16 -179.58(13) . . . . ?
C25 N14 C15 C11 -179.79(13) . . . . ?
N13 N14 C15 C11 -0.62(17) . . . . ?
C12 C11 C15 N16 179.54(15) . . . . ?
C2 C11 C15 N16 1.1(3) . . . . ?
C12 C11 C15 N14 0.69(16) . . . . ?
C2 C11 C15 N14 -177.78(14) . . . . ?
N14 C15 N16 C17 -0.6(2) . . . . ?
C11 C15 N16 C17 -179.29(15) . . . . ?
C15 N16 C17 C24 -0.6(2) . . . . ?
C15 N16 C17 C18 176.57(12) . . . . ?
N16 C17 C18 C19 -174.07(15) . . . . ?
C24 C17 C18 C19 3.1(2) . . . . ?
N16 C17 C18 C23 2.6(2) . . . . ?
C24 C17 C18 C23 179.73(15) . . . . ?
C23 C18 C19 C20 0.1(3) . . . . ?
C17 C18 C19 C20 176.86(17) . . . . ?
C18 C19 C20 C21 -0.3(3) . . . . ?
C19 C20 C21 C22 0.2(3) . . . . ?
C20 C21 C22 C23 0.2(3) . . . . ?
C21 C22 C23 C18 -0.4(3) . . . . ?
C19 C18 C23 C22 0.2(3) . . . . ?
C17 C18 C23 C22 -176.59(16) . . . . ?
N16 C17 C24 C25 1.3(2) . . . . ?
C18 C17 C24 C25 -175.75(13) . . . . ?
N13 N14 C25 C24 -179.61(14) . . . . ?
C15 N14 C25 C24 -0.6(2) . . . . ?
N13 N14 C25 C26 2.2(2) . . . . ?
C15 N14 C25 C26 -178.79(13) . . . . ?
C17 C24 C25 N14 -0.6(2) . . . . ?
C17 C24 C25 C26 177.57(13) . . . . ?
N14 C25 C26 C31 -142.55(15) . . . . ?
C24 C25 C26 C31 39.4(2) . . . . ?
N14 C25 C26 C27 40.9(2) . . . . ?
C24 C25 C26 C27 -137.20(17) . . . . ?
C31 C26 C27 C28 -0.1(2) . . . . ?
C25 C26 C27 C28 176.43(15) . . . . ?
C26 C27 C28 C29 0.9(3) . . . . ?
C27 C28 C29 C30 -0.6(3) . . . . ?
C28 C29 C30 C31 -0.4(3) . . . . ?
C29 C30 C31 C26 1.2(3) . . . . ?
C27 C26 C31 C30 -0.9(2) . . . . ?
C25 C26 C31 C30 -177.54(15) . . . . ?
